data_7227407
loop_
_publ_author_name
'Sharma, Kamna'
'Kalita, Alok Ch.'
'Murugavel, Ramaswamy'

_publ_section_title
;
 Five different pseudo-polymorphs of 4-aminoarylphosphate: supramolecular
 aggregation in organophosphates
;
_journal_issue 7
_journal_name_full CrystEngComm
_journal_page_first 1058
_journal_paper_doi 10.1039/C6CE02215D
_journal_volume 19
_journal_year 2017
_chemical_formula_moiety 'C12 H20 N O4 P, 0.5(H2O)'
_chemical_formula_sum 'C12 H21 N O4.5 P'
_chemical_formula_weight 282.26
_space_group_crystal_system monoclinic
_space_group_IT_number 14
_space_group_name_Hall '-P 2yn'
_space_group_name_H-M_alt 'P 1 21/n 1'
_symmetry_space_group_name_Hall '-P 2yn'
_symmetry_space_group_name_H-M 'P 1 21/n 1'
_atom_sites_solution_hydrogens difmap
_audit_creation_method SHELXL-2014/7
_audit_update_record
;
2016-12-19 deposited with the CCDC.
2017-01-09 downloaded from the CCDC.
;
_cell_angle_alpha 90
_cell_angle_beta 103.452(4)
_cell_angle_gamma 90
_cell_formula_units_Z 8
_cell_length_a 11.778(3)
_cell_length_b 14.601(4)
_cell_length_c 16.488(4)
_cell_measurement_reflns_used 17621
_cell_measurement_temperature 150(2)
_cell_measurement_theta_max 31.2280
_cell_measurement_theta_min 2.2890
_cell_volume 2757.7(12)
_computing_cell_refinement 'CrysAlisPro 1.171.38.43 (Rigaku OD, 2015)'
_computing_data_collection 'CrysAlisPro 1.171.38.43 (Rigaku OD, 2015)'
_computing_data_reduction 'CrysAlisPro 1.171.38.43 (Rigaku OD, 2015)'
_computing_molecular_graphics 'Olex2 (Dolomanov et al., 2009)'
_computing_publication_material 'Olex2 (Dolomanov et al., 2009)'
_computing_structure_refinement 'SHELXL-2014/7 (Sheldrick, 2014)'
_computing_structure_solution 'SHELXS-97 (Sheldrick, 1990)'
_diffrn_ambient_temperature 150(2)
_diffrn_detector_area_resol_mean 28.5714
_diffrn_measured_fraction_theta_full 0.996
_diffrn_measured_fraction_theta_max 0.996
_diffrn_measurement_device_type
;
Rigaku Saturn724+ (2x2 bin mode)
;
_diffrn_measurement_method 'profile data from \w-scans'
_diffrn_radiation_type MoK\a
_diffrn_radiation_wavelength 0.71075
_diffrn_reflns_av_R_equivalents 0.0268
_diffrn_reflns_av_unetI/netI 0.0240
_diffrn_reflns_Laue_measured_fraction_full 0.996
_diffrn_reflns_Laue_measured_fraction_max 0.996
_diffrn_reflns_limit_h_max 8
_diffrn_reflns_limit_h_min -14
_diffrn_reflns_limit_k_max 17
_diffrn_reflns_limit_k_min -17
_diffrn_reflns_limit_l_max 19
_diffrn_reflns_limit_l_min -19
_diffrn_reflns_number 20206
_diffrn_reflns_point_group_measured_fraction_full 0.996
_diffrn_reflns_point_group_measured_fraction_max 0.996
_diffrn_reflns_theta_full 24.999
_diffrn_reflns_theta_max 24.999
_diffrn_reflns_theta_min 3.309
_diffrn_source 'fine-focus sealed X-ray tube'
_exptl_absorpt_coefficient_mu 0.211
_exptl_absorpt_correction_T_max 1.00000
_exptl_absorpt_correction_T_min 0.87226
_exptl_absorpt_correction_type multi-scan
_exptl_absorpt_process_details
;
CrysAlisPro 1.171.38.43 (Rigaku Oxford Diffraction, 2015)
Empirical absorption correction using spherical harmonics,
 implemented in SCALE3 ABSPACK scaling algorithm.
;
_exptl_crystal_colour colourless
_exptl_crystal_density_diffrn 1.360
_exptl_crystal_description block
_exptl_crystal_F_000 1208
_exptl_crystal_size_max 0.160
_exptl_crystal_size_mid 0.100
_exptl_crystal_size_min 0.090
_refine_diff_density_max 0.219
_refine_diff_density_min -0.362
_refine_diff_density_rms 0.043
_refine_ls_extinction_method none
_refine_ls_goodness_of_fit_ref 1.085
_refine_ls_hydrogen_treatment refall
_refine_ls_matrix_type full
_refine_ls_number_parameters 502
_refine_ls_number_reflns 4841
_refine_ls_number_restraints 0
_refine_ls_restrained_S_all 1.085
_refine_ls_R_factor_all 0.0361
_refine_ls_R_factor_gt 0.0323
_refine_ls_shift/su_max 0.001
_refine_ls_shift/su_mean 0.000
_refine_ls_structure_factor_coef Fsqd
_refine_ls_weighting_details 'w=1/[\s^2^(Fo^2^)+(0.0451P)^2^+0.7966P] where P=(Fo^2^+2Fc^2^)/3'
_refine_ls_weighting_scheme calc
_refine_ls_wR_factor_gt 0.0811
_refine_ls_wR_factor_ref 0.0837
_reflns_Friedel_coverage 0.000
_reflns_number_gt 4484
_reflns_number_total 4841
_reflns_threshold_expression 'I > 2\s(I)'
_cod_data_source_file c6ce02215d2.cif
_cod_data_source_block 1D
_cod_depositor_comments
;
Adding full bibliography for 7227400--7227407.cif.

2017-11-21
Z value and formula fixed to values more according to usual
chemical conventions.                 miguel
;
_cod_original_formula_sum 'C24 H42 N2 O9 P2'
_cod_original_formula_weight 564.53
_cod_original_formula_moiety 'C24 H42 N2 O9 P2'
_cod_original_formula_units_Z 4
_cod_database_code 7227407
_shelx_shelxl_version_number 2014/7
_shelx_space_group_comment
;
The symmetry employed for this shelxl refinement is uniquely defined
by the following loop, which should always be used as a source of
symmetry information in preference to the above space-group names.
They are only intended as comments.
;
_shelx_estimated_absorpt_t_min 0.967
_shelx_estimated_absorpt_t_max 0.981

loop_
_space_group_symop_operation_xyz
'x, y, z'
'-x+1/2, y+1/2, -z+1/2'
'-x, -y, -z'
'x-1/2, -y-1/2, z-1/2'

loop_
_atom_site_label
_atom_site_type_symbol
_atom_site_fract_x
_atom_site_fract_y
_atom_site_fract_z
_atom_site_U_iso_or_equiv
_atom_site_adp_type
_atom_site_occupancy
_atom_site_site_symmetry_order
_atom_site_calc_flag
P1 P 0.36381(3) 0.56603(3) 0.41827(2) 0.01420(12) Uani 1 1 d
P2 P 0.54564(3) 0.13172(3) 0.07111(2) 0.01364(12) Uani 1 1 d
O1 O 0.44163(9) 0.65016(7) 0.39753(6) 0.0159(2) Uani 1 1 d
O2 O 0.24181(9) 0.57189(8) 0.36706(7) 0.0198(3) Uani 1 1 d
O3 O 0.42031(10) 0.47788(8) 0.39118(7) 0.0188(3) Uani 1 1 d
O4 O 0.38192(9) 0.57009(8) 0.51132(6) 0.0181(3) Uani 1 1 d
O5 O 0.52665(9) 0.22423(7) 0.11854(6) 0.0157(2) Uani 1 1 d
O6 O 0.66701(9) 0.09667(8) 0.10124(7) 0.0191(3) Uani 1 1 d
O7 O 0.50472(9) 0.15286(8) -0.02007(6) 0.0178(3) Uani 1 1 d
O8 O 0.46172(12) 0.06034(8) 0.09761(8) 0.0239(3) Uani 1 1 d
N1 N 0.34037(13) 0.88357(10) 0.12129(9) 0.0169(3) Uani 1 1 d
N2 N 0.78799(13) 0.41030(10) 0.39683(8) 0.0150(3) Uani 1 1 d
C1 C 0.41560(13) 0.70781(11) 0.32730(9) 0.0146(3) Uani 1 1 d
C2 C 0.36696(13) 0.79321(11) 0.33709(9) 0.0150(3) Uani 1 1 d
C3 C 0.34254(14) 0.85067(12) 0.26793(10) 0.0164(3) Uani 1 1 d
C4 C 0.36995(13) 0.82368(11) 0.19445(9) 0.0153(3) Uani 1 1 d
C5 C 0.42548(14) 0.74228(11) 0.18800(10) 0.0165(3) Uani 1 1 d
C6 C 0.45163(13) 0.68217(11) 0.25568(9) 0.0153(3) Uani 1 1 d
C7 C 0.34636(15) 0.82396(12) 0.42089(10) 0.0188(4) Uani 1 1 d
C8 C 0.37246(18) 0.92569(13) 0.43753(12) 0.0262(4) Uani 1 1 d
C9 C 0.22279(17) 0.80206(15) 0.42813(13) 0.0299(4) Uani 1 1 d
C10 C 0.51991(14) 0.59496(12) 0.25077(10) 0.0181(4) Uani 1 1 d
C11 C 0.62310(16) 0.61266(14) 0.21125(12) 0.0257(4) Uani 1 1 d
C12 C 0.44085(17) 0.51930(13) 0.20461(11) 0.0247(4) Uani 1 1 d
C13 C 0.59803(13) 0.26469(11) 0.18878(9) 0.0137(3) Uani 1 1 d
C14 C 0.68463(13) 0.32532(11) 0.17696(9) 0.0145(3) Uani 1 1 d
C15 C 0.74913(14) 0.37160(11) 0.24679(10) 0.0151(3) Uani 1 1 d
C16 C 0.72405(13) 0.35857(10) 0.32384(9) 0.0142(3) Uani 1 1 d
C17 C 0.63802(13) 0.29894(11) 0.33411(9) 0.0156(3) Uani 1 1 d
C18 C 0.57234(13) 0.25043(11) 0.26637(9) 0.0146(3) Uani 1 1 d
C19 C 0.70107(15) 0.34356(12) 0.08981(10) 0.0186(4) Uani 1 1 d
C20 C 0.6081(2) 0.41055(16) 0.04458(12) 0.0354(5) Uani 1 1 d
C21 C 0.82316(18) 0.37638(15) 0.08860(12) 0.0293(4) Uani 1 1 d
C22 C 0.47831(14) 0.18381(12) 0.27751(10) 0.0182(4) Uani 1 1 d
C23 C 0.53279(19) 0.08993(14) 0.30077(13) 0.0299(4) Uani 1 1 d
C24 C 0.41192(17) 0.21599(16) 0.34167(12) 0.0297(4) Uani 1 1 d
O9 O 0.32023(12) 0.33415(9) 0.51472(8) 0.0268(3) Uani 1 1 d
H5 H 0.4474(14) 0.7264(12) 0.1361(11) 0.017(4) Uiso 1 1 d
H19 H 0.6873(14) 0.2867(13) 0.0611(10) 0.018(4) Uiso 1 1 d
H3A H 0.3073(15) 0.9076(13) 0.2688(11) 0.020(5) Uiso 1 1 d
H17 H 0.6230(14) 0.2931(11) 0.3900(10) 0.014(4) Uiso 1 1 d
H15 H 0.8091(15) 0.4141(12) 0.2420(10) 0.016(4) Uiso 1 1 d
H10 H 0.5510(15) 0.5743(12) 0.3081(11) 0.019(4) Uiso 1 1 d
H7 H 0.4018(15) 0.7894(12) 0.4641(10) 0.017(4) Uiso 1 1 d
H22 H 0.4235(15) 0.1817(12) 0.2255(11) 0.017(4) Uiso 1 1 d
H1A H 0.3286(17) 0.9405(15) 0.1344(12) 0.028(5) Uiso 1 1 d
H2A H 0.7426(17) 0.4146(12) 0.4306(11) 0.019(5) Uiso 1 1 d
H1B H 0.3977(18) 0.8827(13) 0.0933(11) 0.028(5) Uiso 1 1 d
H2B H 0.8046(16) 0.4675(15) 0.3848(11) 0.027(5) Uiso 1 1 d
H2C H 0.8608(18) 0.3828(13) 0.4244(11) 0.026(5) Uiso 1 1 d
H11A H 0.5951(17) 0.6299(13) 0.1508(13) 0.031(5) Uiso 1 1 d
H12A H 0.4101(17) 0.5375(14) 0.1473(13) 0.031(5) Uiso 1 1 d
H11B H 0.6709(18) 0.5581(15) 0.2145(12) 0.033(5) Uiso 1 1 d
H12B H 0.3692(18) 0.5082(14) 0.2270(12) 0.036(5) Uiso 1 1 d
H12C H 0.4842(17) 0.4587(15) 0.2075(12) 0.035(5) Uiso 1 1 d
H11C H 0.6747(18) 0.6643(15) 0.2381(12) 0.038(6) Uiso 1 1 d
H9A H 0.1663(19) 0.8352(15) 0.3853(14) 0.042(6) Uiso 1 1 d
H9B H 0.2058(17) 0.7371(16) 0.4200(12) 0.036(6) Uiso 1 1 d
H9C H 0.2117(17) 0.8227(14) 0.4858(12) 0.033(5) Uiso 1 1 d
H8 H 0.404(2) 0.0784(17) 0.1024(15) 0.051(8) Uiso 1 1 d
H24A H 0.4586(18) 0.2118(14) 0.3990(13) 0.035(5) Uiso 1 1 d
H24B H 0.3441(19) 0.1758(15) 0.3399(12) 0.039(6) Uiso 1 1 d
H24C H 0.3870(18) 0.2815(16) 0.3304(12) 0.039(6) Uiso 1 1 d
H21A H 0.8358(18) 0.4384(16) 0.1093(13) 0.037(6) Uiso 1 1 d
H21B H 0.8831(18) 0.3337(15) 0.1219(13) 0.037(6) Uiso 1 1 d
H21C H 0.8315(17) 0.3795(14) 0.0304(13) 0.034(5) Uiso 1 1 d
H8A H 0.3686(17) 0.9407(14) 0.4948(13) 0.034(5) Uiso 1 1 d
H8B H 0.3135(17) 0.9649(15) 0.3978(12) 0.033(5) Uiso 1 1 d
H8C H 0.4526(18) 0.9405(14) 0.4322(12) 0.033(5) Uiso 1 1 d
H9D H 0.283(2) 0.3595(17) 0.5510(16) 0.057(8) Uiso 1 1 d
H9E H 0.395(2) 0.3441(17) 0.5351(14) 0.052(7) Uiso 1 1 d
H23A H 0.5755(17) 0.0684(14) 0.2595(12) 0.032(5) Uiso 1 1 d
H23B H 0.5854(19) 0.0942(14) 0.3524(14) 0.036(6) Uiso 1 1 d
H20A H 0.6154(17) 0.4195(14) -0.0124(13) 0.036(6) Uiso 1 1 d
H20B H 0.6220(18) 0.4703(18) 0.0731(14) 0.047(6) Uiso 1 1 d
H20C H 0.527(2) 0.3864(16) 0.0414(14) 0.053(7) Uiso 1 1 d
H3 H 0.486(2) 0.4637(17) 0.4230(14) 0.051(7) Uiso 1 1 d
H23C H 0.476(2) 0.0462(17) 0.3060(13) 0.049(7) Uiso 1 1 d
H1C H 0.2717(19) 0.8640(14) 0.0818(13) 0.037(6) Uiso 1 1 d

loop_
_atom_site_aniso_label
_atom_site_aniso_U_11
_atom_site_aniso_U_22
_atom_site_aniso_U_33
_atom_site_aniso_U_23
_atom_site_aniso_U_13
_atom_site_aniso_U_12
P1 0.0146(2) 0.0139(2) 0.0143(2) 0.00182(16) 0.00381(16) 0.00014(16)
P2 0.0147(2) 0.0127(2) 0.0136(2) -0.00182(16) 0.00348(16) -0.00039(16)
O1 0.0157(5) 0.0165(6) 0.0146(5) 0.0041(4) 0.0016(4) -0.0014(5)
O2 0.0157(6) 0.0199(6) 0.0230(6) 0.0022(5) 0.0028(5) -0.0013(5)
O3 0.0221(6) 0.0168(6) 0.0172(6) -0.0001(5) 0.0039(5) 0.0024(5)
O4 0.0202(6) 0.0192(6) 0.0161(6) 0.0017(5) 0.0067(5) 0.0024(5)
O5 0.0161(5) 0.0157(6) 0.0138(5) -0.0033(4) 0.0003(4) 0.0017(5)
O6 0.0179(6) 0.0183(6) 0.0201(6) -0.0019(5) 0.0023(5) 0.0033(5)
O7 0.0192(6) 0.0198(6) 0.0137(6) -0.0028(5) 0.0025(5) 0.0004(5)
O8 0.0255(7) 0.0157(6) 0.0347(7) -0.0011(5) 0.0156(6) -0.0023(5)
N1 0.0191(7) 0.0160(8) 0.0162(7) 0.0023(6) 0.0053(6) 0.0009(6)
N2 0.0160(7) 0.0155(8) 0.0133(7) -0.0013(6) 0.0026(6) -0.0017(6)
C1 0.0128(7) 0.0159(8) 0.0139(7) 0.0028(6) 0.0007(6) -0.0025(6)
C2 0.0118(7) 0.0167(8) 0.0164(8) -0.0009(6) 0.0031(6) -0.0025(6)
C3 0.0152(8) 0.0143(9) 0.0194(8) -0.0003(7) 0.0035(7) 0.0006(7)
C4 0.0138(7) 0.0153(8) 0.0156(8) 0.0025(6) 0.0014(6) -0.0023(6)
C5 0.0176(8) 0.0179(9) 0.0149(8) -0.0007(7) 0.0052(7) -0.0004(7)
C6 0.0142(8) 0.0139(8) 0.0174(8) -0.0007(6) 0.0031(6) -0.0017(6)
C7 0.0208(8) 0.0197(9) 0.0163(8) -0.0004(7) 0.0052(7) 0.0010(7)
C8 0.0323(11) 0.0235(10) 0.0246(10) -0.0075(8) 0.0102(8) -0.0043(8)
C9 0.0297(10) 0.0309(12) 0.0332(11) -0.0052(9) 0.0159(9) -0.0036(9)
C10 0.0220(8) 0.0159(9) 0.0166(8) 0.0014(7) 0.0050(7) 0.0036(7)
C11 0.0237(9) 0.0225(10) 0.0332(11) 0.0010(8) 0.0114(8) 0.0064(8)
C12 0.0338(10) 0.0198(10) 0.0210(9) -0.0016(8) 0.0071(8) -0.0026(8)
C13 0.0145(7) 0.0122(8) 0.0124(7) -0.0020(6) -0.0011(6) 0.0038(6)
C14 0.0158(8) 0.0128(8) 0.0149(8) 0.0001(6) 0.0032(6) 0.0046(6)
C15 0.0142(8) 0.0133(8) 0.0176(8) 0.0005(6) 0.0033(6) -0.0003(6)
C16 0.0142(7) 0.0133(8) 0.0137(7) -0.0023(6) 0.0001(6) 0.0014(6)
C17 0.0185(8) 0.0157(8) 0.0126(8) 0.0006(6) 0.0037(6) 0.0014(7)
C18 0.0146(8) 0.0130(8) 0.0159(8) 0.0013(6) 0.0030(6) 0.0032(6)
C19 0.0249(9) 0.0163(9) 0.0155(8) -0.0026(7) 0.0066(7) -0.0016(7)
C20 0.0483(14) 0.0388(13) 0.0192(10) 0.0104(9) 0.0084(9) 0.0123(10)
C21 0.0364(11) 0.0306(11) 0.0248(10) -0.0033(9) 0.0150(9) -0.0126(9)
C22 0.0182(8) 0.0218(9) 0.0140(8) -0.0004(7) 0.0025(7) -0.0050(7)
C23 0.0372(11) 0.0220(10) 0.0306(11) 0.0066(8) 0.0078(10) -0.0044(9)
C24 0.0219(9) 0.0417(13) 0.0281(10) -0.0038(9) 0.0109(8) -0.0072(9)
O9 0.0187(7) 0.0358(8) 0.0247(7) 0.0019(6) 0.0029(6) -0.0012(6)

loop_
_atom_type_symbol
_atom_type_description
_atom_type_scat_dispersion_real
_atom_type_scat_dispersion_imag
_atom_type_scat_source
C C 0.0033 0.0016 'International Tables Vol C Tables 4.2.6.8 and 6.1.1.4'
H H 0.0000 0.0000 'International Tables Vol C Tables 4.2.6.8 and 6.1.1.4'
N N 0.0061 0.0033 'International Tables Vol C Tables 4.2.6.8 and 6.1.1.4'
O O 0.0106 0.0060 'International Tables Vol C Tables 4.2.6.8 and 6.1.1.4'
P P 0.1023 0.0942 'International Tables Vol C Tables 4.2.6.8 and 6.1.1.4'

loop_
_geom_angle_atom_site_label_1
_geom_angle_atom_site_label_2
_geom_angle_atom_site_label_3
_geom_angle
O2 P1 O4 117.78(6)
O2 P1 O3 107.71(7)
O4 P1 O3 110.88(6)
O2 P1 O1 110.87(6)
O4 P1 O1 103.52(6)
O3 P1 O1 105.41(6)
O6 P2 O7 117.66(6)
O6 P2 O8 107.28(7)
O7 P2 O8 109.87(7)
O6 P2 O5 111.02(6)
O7 P2 O5 105.47(6)
O8 P2 O5 104.82(7)
C1 O1 P1 127.11(10)
P1 O3 H3 114.2(17)
C13 O5 P2 129.56(10)
P2 O8 H8 116.3(19)
C4 N1 H1A 112.6(12)
C4 N1 H1B 110.5(12)
H1A N1 H1B 108.6(18)
C4 N1 H1C 112.6(12)
H1A N1 H1C 107.1(17)
H1B N1 H1C 105.2(16)
C16 N2 H2A 106.8(12)
C16 N2 H2B 113.4(12)
H2A N2 H2B 106.1(17)
C16 N2 H2C 113.8(11)
H2A N2 H2C 110.2(16)
H2B N2 H2C 106.2(16)
C6 C1 C2 123.41(14)
C6 C1 O1 119.01(14)
C2 C1 O1 117.12(13)
C3 C2 C1 117.12(14)
C3 C2 C7 121.28(15)
C1 C2 C7 121.55(14)
C4 C3 C2 120.06(15)
C4 C3 H3A 117.7(11)
C2 C3 H3A 122.2(11)
C5 C4 C3 121.85(15)
C5 C4 N1 118.64(14)
C3 C4 N1 119.51(15)
C4 C5 C6 120.18(14)
C4 C5 H5 120.1(10)
C6 C5 H5 119.8(10)
C1 C6 C5 116.97(15)
C1 C6 C10 122.63(14)
C5 C6 C10 120.37(14)
C9 C7 C2 111.46(14)
C9 C7 C8 110.25(15)
C2 C7 C8 112.39(14)
C9 C7 H7 108.7(10)
C2 C7 H7 106.6(10)
C8 C7 H7 107.2(10)
C7 C8 H8A 109.7(12)
C7 C8 H8B 110.7(12)
H8A C8 H8B 108.6(16)
C7 C8 H8C 110.6(12)
H8A C8 H8C 107.1(16)
H8B C8 H8C 110.1(16)
C7 C9 H9A 110.0(13)
C7 C9 H9B 111.4(12)
H9A C9 H9B 107.4(17)
C7 C9 H9C 109.8(11)
H9A C9 H9C 108.0(16)
H9B C9 H9C 110.2(16)
C6 C10 C11 111.38(14)
C6 C10 C12 111.33(14)
C11 C10 C12 111.26(14)
C6 C10 H10 107.0(10)
C11 C10 H10 107.9(10)
C12 C10 H10 107.8(10)
C10 C11 H11A 110.8(11)
C10 C11 H11B 110.2(12)
H11A C11 H11B 108.2(16)
C10 C11 H11C 113.5(11)
H11A C11 H11C 105.9(16)
H11B C11 H11C 108.0(17)
C10 C12 H12A 109.6(12)
C10 C12 H12B 113.5(11)
H12A C12 H12B 104.3(16)
C10 C12 H12C 111.4(11)
H12A C12 H12C 110.7(16)
H12B C12 H12C 107.2(16)
O5 C13 C18 118.70(14)
O5 C13 C14 118.09(13)
C18 C13 C14 122.86(14)
C15 C14 C13 117.76(14)
C15 C14 C19 122.05(14)
C13 C14 C19 120.08(14)
C16 C15 C14 119.94(15)
C16 C15 H15 119.0(10)
C14 C15 H15 121.0(10)
C17 C16 C15 121.40(14)
C17 C16 N2 118.40(14)
C15 C16 N2 120.18(14)
C16 C17 C18 120.66(14)
C16 C17 H17 118.0(10)
C18 C17 H17 121.4(10)
C17 C18 C13 117.36(14)
C17 C18 C22 120.88(13)
C13 C18 C22 121.75(14)
C14 C19 C21 113.40(14)
C14 C19 C20 109.88(14)
C21 C19 C20 111.37(17)
C14 C19 H19 105.9(10)
C21 C19 H19 108.7(10)
C20 C19 H19 107.2(10)
C19 C20 H20A 110.1(12)
C19 C20 H20B 108.3(13)
H20A C20 H20B 107.4(17)
C19 C20 H20C 111.4(13)
H20A C20 H20C 107.0(18)
H20B C20 H20C 112.5(19)
C19 C21 H21A 111.0(12)
C19 C21 H21B 110.2(12)
H21A C21 H21B 110.9(17)
C19 C21 H21C 109.6(12)
H21A C21 H21C 105.0(17)
H21B C21 H21C 110.1(16)
C18 C22 C23 109.31(14)
C18 C22 C24 113.09(15)
C23 C22 C24 110.83(16)
C18 C22 H22 105.9(10)
C23 C22 H22 110.9(11)
C24 C22 H22 106.7(10)
C22 C23 H23A 111.4(12)
C22 C23 H23B 108.7(13)
H23A C23 H23B 108.4(17)
C22 C23 H23C 111.5(14)
H23A C23 H23C 109.5(18)
H23B C23 H23C 107.3(18)
C22 C24 H24A 112.7(12)
C22 C24 H24B 109.7(12)
H24A C24 H24B 105.2(16)
C22 C24 H24C 109.8(12)
H24A C24 H24C 108.2(17)
H24B C24 H24C 111.2(17)
H9D O9 H9E 106(2)

loop_
_geom_bond_atom_site_label_1
_geom_bond_atom_site_label_2
_geom_bond_distance
P1 O2 1.4902(12)
P1 O4 1.5003(11)
P1 O3 1.5611(12)
P1 O1 1.6160(12)
P2 O6 1.4905(12)
P2 O7 1.5002(11)
P2 O8 1.5668(13)
P2 O5 1.6024(11)
O1 C1 1.4065(18)
O3 H3 0.85(2)
O5 C13 1.3943(18)
O8 H8 0.75(2)
N1 C4 1.465(2)
N1 H1A 0.88(2)
N1 H1B 0.90(2)
N1 H1C 0.96(2)
N2 C16 1.471(2)
N2 H2A 0.86(2)
N2 H2B 0.89(2)
N2 H2C 0.96(2)
C1 C6 1.396(2)
C1 C2 1.397(2)
C2 C3 1.391(2)
C2 C7 1.525(2)
C3 C4 1.382(2)
C3 H3A 0.931(19)
C4 C5 1.373(2)
C5 C6 1.397(2)
C5 H5 0.978(17)
C6 C10 1.518(2)
C7 C9 1.522(2)
C7 C8 1.529(2)
C7 H7 0.986(17)
C8 H8A 0.98(2)
C8 H8B 1.01(2)
C8 H8C 0.99(2)
C9 H9A 0.98(2)
C9 H9B 0.97(2)
C9 H9C 1.04(2)
C10 C11 1.529(2)
C10 C12 1.529(2)
C10 H10 0.979(18)
C11 H11A 1.01(2)
C11 H11B 0.97(2)
C11 H11C 1.00(2)
C12 H12A 0.97(2)
C12 H12B 1.01(2)
C12 H12C 1.02(2)
C13 C18 1.397(2)
C13 C14 1.398(2)
C14 C15 1.397(2)
C14 C19 1.517(2)
C15 C16 1.383(2)
C15 H15 0.957(18)
C16 C17 1.376(2)
C17 C18 1.395(2)
C17 H17 0.982(16)
C18 C22 1.517(2)
C19 C21 1.520(2)
C19 C20 1.527(3)
C19 H19 0.951(18)
C20 H20A 0.97(2)
C20 H20B 0.99(3)
C20 H20C 1.01(3)
C21 H21A 0.97(2)
C21 H21B 1.00(2)
C21 H21C 0.99(2)
C22 C23 1.524(3)
C22 C24 1.528(2)
C22 H22 0.946(17)
C23 H23A 0.99(2)
C23 H23B 0.93(2)
C23 H23C 0.94(2)
C24 H24A 0.98(2)
C24 H24B 0.99(2)
C24 H24C 1.00(2)
O9 H9D 0.90(3)
O9 H9E 0.87(3)

loop_
_geom_hbond_atom_site_label_D
_geom_hbond_atom_site_label_H
_geom_hbond_atom_site_label_A
_geom_hbond_distance_DH
_geom_hbond_distance_HA
_geom_hbond_distance_DA
_geom_hbond_angle_DHA
_geom_hbond_site_symmetry_A
C17 H17 O4 0.982(16) 2.585(16) 3.2380(19) 124.0(12) 3_666
N1 H1A O2 0.88(2) 2.09(2) 2.936(2) 162.2(18) 2
N1 H1A O8 0.88(2) 2.52(2) 3.019(2) 117.2(15) 1_565
N2 H2A O4 0.86(2) 1.94(2) 2.7911(19) 169.5(17) 3_666
N1 H1B O7 0.90(2) 1.92(2) 2.7953(19) 162.4(18) 3_665
N2 H2B O6 0.89(2) 1.92(2) 2.771(2) 159.4(17) 2_655
N2 H2C O7 0.96(2) 1.81(2) 2.7598(19) 172.1(17) 4_666
O8 H8 O2 0.75(2) 1.90(3) 2.6007(18) 155(3) 2_545
O9 H9D O6 0.90(3) 1.87(3) 2.7403(19) 163(2) 4_566
O9 H9E O1 0.87(3) 1.99(3) 2.8504(18) 167(2) 3_666
O3 H3 O4 0.85(2) 1.75(2) 2.5997(17) 178(2) 3_666
N1 H1C O9 0.96(2) 1.76(2) 2.675(2) 159.3(18) 2
C17 H17 O4 0.982(16) 2.585(16) 3.2380(19) 124.0(12) 3_666
N1 H1A O2 0.88(2) 2.09(2) 2.936(2) 162.2(18) 2
N1 H1A O8 0.88(2) 2.52(2) 3.019(2) 117.2(15) 1_565
N2 H2A O4 0.86(2) 1.94(2) 2.7911(19) 169.5(17) 3_666
N1 H1B O7 0.90(2) 1.92(2) 2.7953(19) 162.4(18) 3_665
N2 H2B O6 0.89(2) 1.92(2) 2.771(2) 159.4(17) 2_655
N2 H2C O7 0.96(2) 1.81(2) 2.7598(19) 172.1(17) 4_666
O8 H8 O2 0.75(2) 1.90(3) 2.6007(18) 155(3) 2_545
O9 H9D O6 0.90(3) 1.87(3) 2.7403(19) 163(2) 4_566
O9 H9E O1 0.87(3) 1.99(3) 2.8504(18) 167(2) 3_666
O3 H3 O4 0.85(2) 1.75(2) 2.5997(17) 178(2) 3_666
N1 H1C O9 0.96(2) 1.76(2) 2.675(2) 159.3(18) 2

loop_
_geom_torsion_atom_site_label_1
_geom_torsion_atom_site_label_2
_geom_torsion_atom_site_label_3
_geom_torsion_atom_site_label_4
_geom_torsion
O2 P1 O1 C1 -17.04(14)
O4 P1 O1 C1 -144.24(12)
O3 P1 O1 C1 99.24(13)
O6 P2 O5 C13 -11.16(14)
O7 P2 O5 C13 -139.66(12)
O8 P2 O5 C13 104.36(13)
P1 O1 C1 C6 -88.48(16)
P1 O1 C1 C2 98.99(15)
C6 C1 C2 C3 7.1(2)
O1 C1 C2 C3 179.24(13)
C6 C1 C2 C7 -170.34(15)
O1 C1 C2 C7 1.8(2)
C1 C2 C3 C4 -2.1(2)
C7 C2 C3 C4 175.27(14)
C2 C3 C4 C5 -2.6(2)
C2 C3 C4 N1 178.05(14)
C3 C4 C5 C6 2.7(2)
N1 C4 C5 C6 -177.94(14)
C2 C1 C6 C5 -7.0(2)
O1 C1 C6 C5 -178.98(13)
C2 C1 C6 C10 170.96(14)
O1 C1 C6 C10 -1.1(2)
C4 C5 C6 C1 1.9(2)
C4 C5 C6 C10 -176.04(14)
C3 C2 C7 C9 88.70(19)
C1 C2 C7 C9 -94.00(19)
C3 C2 C7 C8 -35.7(2)
C1 C2 C7 C8 141.64(16)
C1 C6 C10 C11 -134.23(16)
C5 C6 C10 C11 43.6(2)
C1 C6 C10 C12 100.96(18)
C5 C6 C10 C12 -81.19(18)
P2 O5 C13 C18 -98.50(16)
P2 O5 C13 C14 88.02(17)
O5 C13 C14 C15 174.59(13)
C18 C13 C14 C15 1.4(2)
O5 C13 C14 C19 -1.6(2)
C18 C13 C14 C19 -174.82(14)
C13 C14 C15 C16 -1.8(2)
C19 C14 C15 C16 174.35(14)
C14 C15 C16 C17 1.5(2)
C14 C15 C16 N2 -177.17(14)
C15 C16 C17 C18 -0.7(2)
N2 C16 C17 C18 177.96(14)
C16 C17 C18 C13 0.3(2)
C16 C17 C18 C22 179.31(14)
O5 C13 C18 C17 -173.81(13)
C14 C13 C18 C17 -0.7(2)
O5 C13 C18 C22 7.2(2)
C14 C13 C18 C22 -179.66(15)
C15 C14 C19 C21 28.0(2)
C13 C14 C19 C21 -155.98(16)
C15 C14 C19 C20 -97.40(19)
C13 C14 C19 C20 78.7(2)
C17 C18 C22 C23 -87.38(18)
C13 C18 C22 C23 91.59(18)
C17 C18 C22 C24 36.6(2)
C13 C18 C22 C24 -144.43(16)
